data_7204357
loop_
_publ_author_name
'Li, Niu'
'Xiang, Shouhe'

_publ_section_title
;
 Hydrothermal synthesis and crystal structure of two novel
 aluminophosphites containing infinite Al--O--Al chainsElectronic
 supplementary information (ESI) available: XRD patterns and views of
 NKX-1 and NKX-4. See http://www.rsc.org/suppdata/jm/b2/b200507g/
;
_journal_issue 5
_journal_name_full 'Journal of Materials Chemistry'
_journal_page_first 1397
_journal_paper_doi 10.1039/b200507g
_journal_volume 12
_journal_year 2002
_chemical_formula_sum 'C6 H21 Al N2 O7 P2'
_chemical_formula_weight 322.17
_chemical_name_systematic
; 
? 
;
_space_group_IT_number 15
_symmetry_space_group_name_Hall '-C 2yc'
_symmetry_space_group_name_H-M 'C 1 2/c 1'
_atom_sites_solution_hydrogens geom
_atom_sites_solution_primary direct
_atom_sites_solution_secondary difmap
_audit_creation_method SHELXL-97
_cell_angle_alpha 90.00
_cell_angle_beta 92.991(10)
_cell_angle_gamma 90.00
_cell_formula_units_Z 4
_cell_length_a 29.123(17)
_cell_length_b 6.772(4)
_cell_length_c 6.851(4)
_cell_measurement_temperature 293(2)
_cell_volume 1349.3(14)
_computing_structure_refinement 'SHELXL-97 (Sheldrick, 1997)'
_computing_structure_solution 'SHELXS-97 (Sheldrick, 1990)'
_diffrn_ambient_temperature 293(2)
_diffrn_measured_fraction_theta_full 0.893
_diffrn_measured_fraction_theta_max 0.893
_diffrn_radiation_monochromator graphite
_diffrn_radiation_source 'fine-focus sealed tube'
_diffrn_radiation_type MoK\a
_diffrn_radiation_wavelength 0.71073
_diffrn_reflns_av_R_equivalents 0.0618
_diffrn_reflns_av_sigmaI/netI 0.0816
_diffrn_reflns_limit_h_max 34
_diffrn_reflns_limit_h_min -34
_diffrn_reflns_limit_k_max 8
_diffrn_reflns_limit_k_min -7
_diffrn_reflns_limit_l_max 4
_diffrn_reflns_limit_l_min -8
_diffrn_reflns_number 2365
_diffrn_reflns_theta_full 25.03
_diffrn_reflns_theta_max 25.03
_diffrn_reflns_theta_min 2.80
_exptl_absorpt_coefficient_mu 0.414
_exptl_absorpt_correction_T_max 0.9796
_exptl_absorpt_correction_T_min 0.9035
_exptl_absorpt_correction_type multi-scan
_exptl_absorpt_process_details SADABS
_exptl_crystal_density_diffrn 1.586
_exptl_crystal_density_method 'not measured'
_exptl_crystal_F_000 680
_exptl_crystal_size_max 0.25
_exptl_crystal_size_mid 0.05
_exptl_crystal_size_min 0.05
_refine_diff_density_max 0.879
_refine_diff_density_min -0.332
_refine_diff_density_rms 0.093
_refine_ls_extinction_method none
_refine_ls_goodness_of_fit_ref 0.904
_refine_ls_hydrogen_treatment mixed
_refine_ls_matrix_type full
_refine_ls_number_parameters 96
_refine_ls_number_reflns 1065
_refine_ls_number_restraints 2
_refine_ls_restrained_S_all 0.903
_refine_ls_R_factor_all 0.0845
_refine_ls_R_factor_gt 0.0532
_refine_ls_shift/su_max 0.225
_refine_ls_shift/su_mean 0.024
_refine_ls_structure_factor_coef Fsqd
_refine_ls_weighting_details 'calc w=1/[\s^2^(Fo^2^)+(0.0800P)^2^+0.0000P] where P=(Fo^2^+2Fc^2^)/3'
_refine_ls_weighting_scheme calc
_refine_ls_wR_factor_gt 0.1148
_refine_ls_wR_factor_ref 0.1286
_reflns_number_gt 719
_reflns_number_total 1065
_reflns_threshold_expression >2sigma(I)
_cod_data_source_file b200507g.txt
_cod_data_source_block 010609f
_cod_depositor_comments
;
The following automatic conversions were performed:
'_exptl_absorpt_correction_type' value 'MULTI-SCAN' changed to
'multi-scan' according to
'/home/saulius/struct/CIF-dictionaries/cif_core.dic' dictionary named
'cif_core.dic' version 2.4.1 from 2010-06-29.

Automatic conversion script
Id: cif_fix_enum 1527 2010-12-29 10:47:43Z saulius 
;
_cod_database_code 7204357

loop_
_symmetry_equiv_pos_as_xyz
'x, y, z'
'-x, y, -z+1/2'
'x+1/2, y+1/2, z'
'-x+1/2, y+1/2, -z+1/2'
'-x, -y, -z'
'x, -y, z-1/2'
'-x+1/2, -y+1/2, -z'
'x+1/2, -y+1/2, z-1/2'

loop_
_atom_site_label
_atom_site_type_symbol
_atom_site_fract_x
_atom_site_fract_y
_atom_site_fract_z
_atom_site_U_iso_or_equiv
_atom_site_adp_type
_atom_site_occupancy
_atom_site_symmetry_multiplicity
_atom_site_calc_flag
_atom_site_refinement_flags
_atom_site_disorder_assembly
_atom_site_disorder_group
P1 P 0.43862(4) 0.21210(16) 0.75029(16) 0.0172(4) Uani 1 1 d D . .
Al1 Al 0.5000 0.5000 0.5000 0.0119(4) Uani 1 2 d S . .
O1 O 0.5000 0.6096(6) 0.7500 0.0177(9) Uani 1 2 d S . .
O2 O 0.46129(12) 0.2943(5) 0.5737(4) 0.0284(8) Uani 1 1 d . . .
O4 O 0.44596(11) 0.3494(5) 0.9253(4) 0.0288(9) Uani 1 1 d . . .
O3 O 0.38963(11) 0.1563(5) 0.7119(5) 0.0281(8) Uani 1 1 d . . .
N1 N 0.39125(13) 0.2516(6) 0.2473(6) 0.0234(9) Uani 1 1 d D . .
C1 C 0.34384(16) 0.3293(8) 0.2471(8) 0.0332(12) Uani 1 1 d . . .
H1A H 0.3439 0.4699 0.2199 0.040 Uiso 1 1 calc R . .
H1B H 0.3315 0.3095 0.3745 0.040 Uiso 1 1 calc R . .
C3 C 0.26523(16) 0.3023(9) 0.0778(8) 0.0394(14) Uani 1 1 d . . .
H3A H 0.2661 0.4422 0.0477 0.047 Uiso 1 1 calc R . .
H3B H 0.2518 0.2876 0.2036 0.047 Uiso 1 1 calc R . .
C2 C 0.31390(17) 0.2223(8) 0.0915(8) 0.0355(12) Uani 1 1 d . . .
H2A H 0.3274 0.2367 -0.0342 0.043 Uiso 1 1 calc R . .
H2B H 0.3131 0.0826 0.1226 0.043 Uiso 1 1 calc R . .
H1 H 0.4618(13) 0.061(4) 0.795(6) 0.025(12) Uiso 1 1 d D . .
H3 H 0.381(3) 0.126(5) 0.253(13) 0.13(4) Uiso 1 1 d D . .
H2 H 0.419(5) 0.23(2) 0.29(2) 0.20(6) Uiso 1 1 d . . .

loop_
_atom_site_aniso_label
_atom_site_aniso_U_11
_atom_site_aniso_U_22
_atom_site_aniso_U_33
_atom_site_aniso_U_23
_atom_site_aniso_U_13
_atom_site_aniso_U_12
P1 0.0189(6) 0.0188(6) 0.0139(6) 0.0005(4) 0.0002(4) -0.0032(5)
Al1 0.0144(9) 0.0145(9) 0.0065(9) 0.0011(6) -0.0008(6) -0.0004(7)
O1 0.018(2) 0.030(3) 0.0048(19) 0.000 -0.0007(15) 0.000
O2 0.042(2) 0.0304(19) 0.0130(17) -0.0030(13) 0.0044(13) -0.0119(15)
O4 0.0307(18) 0.044(2) 0.0121(16) -0.0046(13) 0.0032(12) -0.0131(15)
O3 0.0238(17) 0.0276(18) 0.0323(19) -0.0041(14) -0.0034(13) -0.0072(14)
N1 0.0164(19) 0.028(2) 0.025(2) 0.0036(16) -0.0002(16) 0.0017(16)
C1 0.023(2) 0.037(3) 0.039(3) -0.001(2) 0.001(2) 0.012(2)
C3 0.019(2) 0.054(4) 0.045(3) -0.009(3) -0.004(2) 0.009(2)
C2 0.026(3) 0.039(3) 0.041(3) -0.001(2) 0.000(2) -0.001(2)

loop_
_atom_type_symbol
_atom_type_description
_atom_type_scat_dispersion_real
_atom_type_scat_dispersion_imag
_atom_type_scat_source
C C 0.0033 0.0016 'International Tables Vol C Tables 4.2.6.8 and 6.1.1.4'
H H 0.0000 0.0000 'International Tables Vol C Tables 4.2.6.8 and 6.1.1.4'
N N 0.0061 0.0033 'International Tables Vol C Tables 4.2.6.8 and 6.1.1.4'
O O 0.0106 0.0060 'International Tables Vol C Tables 4.2.6.8 and 6.1.1.4'
Al Al 0.0645 0.0514 'International Tables Vol C Tables 4.2.6.8 and 6.1.1.4'
P P 0.1023 0.0942 'International Tables Vol C Tables 4.2.6.8 and 6.1.1.4'

loop_
_geom_angle_atom_site_label_1
_geom_angle_atom_site_label_2
_geom_angle_atom_site_label_3
_geom_angle
_geom_angle_site_symmetry_1
_geom_angle_site_symmetry_3
_geom_angle_publ_flag
O3 P1 O2 114.00(19) . . ?
O3 P1 O4 112.85(18) . . ?
O2 P1 O4 110.83(18) . . ?
O1 Al1 O1 180.000(1) . 5_666 ?
O1 Al1 O2 91.12(13) . . ?
O1 Al1 O2 88.88(13) 5_666 . ?
O1 Al1 O2 88.88(13) . 5_666 ?
O1 Al1 O2 91.12(13) 5_666 5_666 ?
O2 Al1 O2 180.00(16) . 5_666 ?
O1 Al1 O4 90.34(12) . 2_656 ?
O1 Al1 O4 89.66(12) 5_666 2_656 ?
O2 Al1 O4 91.69(15) . 2_656 ?
O2 Al1 O4 88.31(15) 5_666 2_656 ?
O1 Al1 O4 89.66(12) . 6_565 ?
O1 Al1 O4 90.34(12) 5_666 6_565 ?
O2 Al1 O4 88.31(15) . 6_565 ?
O2 Al1 O4 91.69(15) 5_666 6_565 ?
O4 Al1 O4 180.00(11) 2_656 6_565 ?
Al1 O1 Al1 133.1(2) . 2_656 ?
P1 O2 Al1 141.3(2) . . ?
P1 O4 Al1 127.77(19) . 2_656 ?
N1 C1 C2 109.4(4) . . ?
C2 C3 C3 112.7(5) . 7 ?
C3 C2 C1 111.9(4) . . ?

loop_
_geom_bond_atom_site_label_1
_geom_bond_atom_site_label_2
_geom_bond_distance
_geom_bond_site_symmetry_2
_geom_bond_publ_flag
P1 O3 1.486(3) . ?
P1 O2 1.514(3) . ?
P1 O4 1.523(3) . ?
Al1 O1 1.8666(19) . ?
Al1 O1 1.8666(19) 5_666 ?
Al1 O2 1.878(3) . ?
Al1 O2 1.878(3) 5_666 ?
Al1 O4 1.922(3) 2_656 ?
Al1 O4 1.922(3) 6_565 ?
O1 Al1 1.8666(19) 2_656 ?
O4 Al1 1.922(3) 2_656 ?
N1 C1 1.478(6) . ?
C1 C2 1.524(8) . ?
C3 C2 1.516(7) . ?
C3 C3 1.525(10) 7 ?

loop_
_geom_torsion_atom_site_label_1
_geom_torsion_atom_site_label_2
_geom_torsion_atom_site_label_3
_geom_torsion_atom_site_label_4
_geom_torsion
_geom_torsion_site_symmetry_1
_geom_torsion_site_symmetry_2
_geom_torsion_site_symmetry_3
_geom_torsion_site_symmetry_4
_geom_torsion_publ_flag
O1 Al1 O1 Al1 -114(100) 5_666 . . 2_656 ?
O2 Al1 O1 Al1 36.85(11) . . . 2_656 ?
O2 Al1 O1 Al1 -143.15(11) 5_666 . . 2_656 ?
O4 Al1 O1 Al1 -54.85(11) 2_656 . . 2_656 ?
O4 Al1 O1 Al1 125.15(11) 6_565 . . 2_656 ?
O3 P1 O2 Al1 135.6(3) . . . . ?
O4 P1 O2 Al1 7.0(4) . . . . ?
O1 Al1 O2 P1 -4.6(4) . . . . ?
O1 Al1 O2 P1 175.4(4) 5_666 . . . ?
O2 Al1 O2 P1 -147(100) 5_666 . . . ?
O4 Al1 O2 P1 85.8(4) 2_656 . . . ?
O4 Al1 O2 P1 -94.2(4) 6_565 . . . ?
O3 P1 O4 Al1 -166.9(2) . . . 2_656 ?
O2 P1 O4 Al1 -37.6(3) . . . 2_656 ?
C3 C3 C2 C1 179.8(6) 7 . . . ?
N1 C1 C2 C3 -177.4(4) . . . . ?
